data_4066279
loop_
_publ_author_name
'Leitch, David C.'
'Schafer, Laurel L.'

_publ_section_title
;
 Zirconium Alkyl Complexes Supported by Ureate Ligands: Synthesis,
 Characterization, and Precursors to Metal&#x2212;Element Multiple
 Bonds&#x2020;
;
_journal_issue 21
_journal_name_full Organometallics
_journal_page_first 5162
_journal_paper_doi 10.1021/om100381d
_journal_volume 29
_journal_year 2010
_chemical_formula_moiety 'C43 H69 N5 O2 Zr'
_chemical_formula_sum 'C43 H69 N5 O2 Zr'
_chemical_formula_weight 779.25
_chemical_name_systematic
;
 ?
;
_space_group_IT_number 2
_symmetry_cell_setting triclinic
_symmetry_space_group_name_Hall '-P 1'
_symmetry_space_group_name_H-M 'P -1'
_atom_sites_solution_hydrogens geom
_atom_sites_solution_primary direct
_atom_sites_solution_secondary difmap
_audit_creation_method SHELXL-97
_cell_angle_alpha 69.300(4)
_cell_angle_beta 69.631(4)
_cell_angle_gamma 78.194(4)
_cell_formula_units_Z 2
_cell_length_a 12.6973(12)
_cell_length_b 13.7484(12)
_cell_length_c 14.2131(13)
_cell_measurement_reflns_used 9956
_cell_measurement_temperature 173(2)
_cell_measurement_theta_max 27.9
_cell_measurement_theta_min 2.0
_cell_volume 2166.4(4)
_computing_structure_refinement 'SHELXL-97 (Sheldrick, 1997)'
_diffrn_ambient_temperature 173(2)
_diffrn_measured_fraction_theta_full 0.963
_diffrn_measured_fraction_theta_max 0.963
_diffrn_radiation_monochromator graphite
_diffrn_radiation_source 'fine-focus sealed tube'
_diffrn_radiation_type MoK\a
_diffrn_radiation_wavelength 0.71073
_diffrn_reflns_av_R_equivalents 0.0242
_diffrn_reflns_av_sigmaI/netI 0.0254
_diffrn_reflns_limit_h_max 16
_diffrn_reflns_limit_h_min -16
_diffrn_reflns_limit_k_max 17
_diffrn_reflns_limit_k_min -17
_diffrn_reflns_limit_l_max 18
_diffrn_reflns_limit_l_min -16
_diffrn_reflns_number 31903
_diffrn_reflns_theta_full 27.91
_diffrn_reflns_theta_max 27.91
_diffrn_reflns_theta_min 1.97
_exptl_absorpt_coefficient_mu 0.293
_exptl_absorpt_correction_T_max 0.9713
_exptl_absorpt_correction_T_min 0.9304
_exptl_absorpt_correction_type multi-scan
_exptl_crystal_colour orange
_exptl_crystal_density_diffrn 1.195
_exptl_crystal_density_method 'not measured'
_exptl_crystal_description irregular
_exptl_crystal_F_000 836
_exptl_crystal_size_max 0.25
_exptl_crystal_size_mid 0.20
_exptl_crystal_size_min 0.10
_refine_diff_density_max 1.290
_refine_diff_density_min -0.834
_refine_diff_density_rms 0.060
_refine_ls_extinction_method none
_refine_ls_goodness_of_fit_ref 1.065
_refine_ls_hydrogen_treatment mixed
_refine_ls_matrix_type full
_refine_ls_number_parameters 462
_refine_ls_number_reflns 9956
_refine_ls_number_restraints 0
_refine_ls_restrained_S_all 1.065
_refine_ls_R_factor_all 0.0426
_refine_ls_R_factor_gt 0.0354
_refine_ls_shift/su_max 0.002
_refine_ls_shift/su_mean 0.000
_refine_ls_structure_factor_coef Fsqd
_refine_ls_weighting_details 'calc w=1/[\s^2^(Fo^2^)+(0.0418P)^2^+2.0650P] where P=(Fo^2^+2Fc^2^)/3'
_refine_ls_weighting_scheme calc
_refine_ls_wR_factor_gt 0.0933
_refine_ls_wR_factor_ref 0.0989
_reflns_number_gt 8848
_reflns_number_total 9956
_reflns_threshold_expression >2sigma(I)
_cod_data_source_file om100381d_si_001.cif
_cod_data_source_block ls119_0m
_cod_original_cell_volume 2166.4(3)
_cod_database_code 4066279

loop_
_symmetry_equiv_pos_as_xyz
'x, y, z'
'-x, -y, -z'

loop_
_atom_site_label
_atom_site_type_symbol
_atom_site_fract_x
_atom_site_fract_y
_atom_site_fract_z
_atom_site_U_iso_or_equiv
_atom_site_adp_type
_atom_site_occupancy
_atom_site_symmetry_multiplicity
_atom_site_calc_flag
_atom_site_refinement_flags
Zr1 Zr 0.660605(14) 0.270684(13) 0.756031(14) 0.01938(6) Uani 1 1 d .
O1 O 0.63216(12) 0.43464(10) 0.75777(12) 0.0272(3) Uani 1 1 d .
O2 O 0.65272(12) 0.12486(10) 0.72911(11) 0.0252(3) Uani 1 1 d .
N3 N 0.76454(13) 0.12910(12) 0.81384(12) 0.0215(3) Uani 1 1 d .
N4 N 0.77706(14) -0.01965(12) 0.75469(13) 0.0240(3) Uani 1 1 d .
N2 N 0.75103(15) 0.50952(13) 0.79637(14) 0.0270(3) Uani 1 1 d .
N5 N 0.53001(13) 0.33470(13) 0.65514(13) 0.0240(3) Uani 1 1 d .
N1 N 0.75370(14) 0.32391(12) 0.82871(13) 0.0236(3) Uani 1 1 d .
C12 C 0.84275(16) 0.09696(15) 0.87587(16) 0.0241(4) Uani 1 1 d .
H12A H 0.9208 0.1040 0.8277 0.029 Uiso 1 1 calc R
H12B H 0.8366 0.0225 0.9180 0.029 Uiso 1 1 calc R
C1 C 0.71473(16) 0.42318(15) 0.79607(15) 0.0232(4) Uani 1 1 d .
C8 C 0.83494(17) 0.27773(15) 0.88658(16) 0.0260(4) Uani 1 1 d .
H8A H 0.8270 0.3173 0.9352 0.031 Uiso 1 1 calc R
H8B H 0.9121 0.2833 0.8363 0.031 Uiso 1 1 calc R
C20 C 0.48880(16) 0.23607(17) 0.89319(16) 0.0283(4) Uani 1 1 d .
H20A H 0.4974 0.1608 0.9320 0.034 Uiso 1 1 calc R
H20B H 0.4865 0.2738 0.9418 0.034 Uiso 1 1 calc R
C13 C 0.73463(15) 0.07502(14) 0.76772(14) 0.0212(4) Uani 1 1 d .
C37 C 0.43462(19) 0.30722(18) 0.54923(18) 0.0341(5) Uani 1 1 d .
H37 H 0.4267 0.2650 0.5121 0.041 Uiso 1 1 calc R
C27 C 0.77907(17) 0.32542(16) 0.57942(16) 0.0282(4) Uani 1 1 d .
H27A H 0.7655 0.2879 0.5373 0.034 Uiso 1 1 calc R
H27B H 0.7627 0.4013 0.5472 0.034 Uiso 1 1 calc R
C21 C 0.37583(17) 0.25601(17) 0.88171(16) 0.0287(4) Uani 1 1 d .
C34 C 0.46290(17) 0.42357(16) 0.65695(16) 0.0275(4) Uani 1 1 d .
H34 H 0.4722 0.4648 0.6944 0.033 Uiso 1 1 calc R
C22 C 0.30665(18) 0.34583(18) 0.89718(18) 0.0349(5) Uani 1 1 d .
H22 H 0.3329 0.3924 0.9182 0.042 Uiso 1 1 calc R
C9 C 0.81949(16) 0.16237(15) 0.95032(15) 0.0240(4) Uani 1 1 d .
C28 C 0.89707(17) 0.30235(16) 0.58055(15) 0.0264(4) Uani 1 1 d .
C14 C 0.71056(19) -0.07669(16) 0.72714(17) 0.0294(4) Uani 1 1 d .
H14 H 0.7522 -0.1474 0.7310 0.035 Uiso 1 1 calc R
C11 C 0.70298(18) 0.14863(18) 1.03152(17) 0.0318(4) Uani 1 1 d .
H11A H 0.6451 0.1724 0.9952 0.048 Uiso 1 1 calc R
H11B H 0.6915 0.1899 1.0787 0.048 Uiso 1 1 calc R
H11C H 0.6975 0.0747 1.0728 0.048 Uiso 1 1 calc R
C992 C 0.7145(4) 0.1504(5) 0.3179(3) 0.1072(18) Uani 1 1 d .
H99A H 0.7651 0.1360 0.2524 0.129 Uiso 1 1 calc R
H99B H 0.7512 0.1159 0.3741 0.129 Uiso 1 1 calc R
C2 C 0.86616(18) 0.51149(17) 0.79803(18) 0.0323(5) Uani 1 1 d .
H2 H 0.9084 0.4426 0.7934 0.039 Uiso 1 1 calc R
C17 C 0.88909(17) -0.06903(16) 0.76331(17) 0.0284(4) Uani 1 1 d .
H17 H 0.9263 -0.0180 0.7740 0.034 Uiso 1 1 calc R
C5 C 0.67722(19) 0.60864(16) 0.78669(17) 0.0315(4) Uani 1 1 d .
H5 H 0.7159 0.6579 0.7984 0.038 Uiso 1 1 calc R
C35 C 0.38054(18) 0.45738(17) 0.60625(18) 0.0329(5) Uani 1 1 d .
H35 H 0.3344 0.5207 0.6091 0.039 Uiso 1 1 calc R
C33 C 0.95819(18) 0.20662(17) 0.57491(18) 0.0335(5) Uani 1 1 d .
H33 H 0.9252 0.1569 0.5640 0.040 Uiso 1 1 calc R
C29 C 0.95128(19) 0.37279(18) 0.59426(18) 0.0345(5) Uani 1 1 d .
H29 H 0.9130 0.4393 0.5968 0.041 Uiso 1 1 calc R
C10 C 0.90901(19) 0.12486(17) 1.00833(18) 0.0325(5) Uani 1 1 d .
H10A H 0.9842 0.1334 0.9568 0.049 Uiso 1 1 calc R
H10B H 0.9030 0.0510 1.0496 0.049 Uiso 1 1 calc R
H10C H 0.8970 0.1662 1.0556 0.049 Uiso 1 1 calc R
C36 C 0.36603(18) 0.39857(18) 0.55180(18) 0.0335(5) Uani 1 1 d .
H36 H 0.3099 0.4204 0.5166 0.040 Uiso 1 1 calc R
C7 C 0.5650(2) 0.59564(18) 0.8725(2) 0.0388(5) Uani 1 1 d .
H7A H 0.5779 0.5622 0.9414 0.058 Uiso 1 1 calc R
H7B H 0.5212 0.5520 0.8613 0.058 Uiso 1 1 calc R
H7C H 0.5231 0.6643 0.8704 0.058 Uiso 1 1 calc R
C3 C 0.8659(2) 0.5232(2) 0.9009(2) 0.0443(6) Uani 1 1 d .
H3A H 0.8251 0.4683 0.9607 0.067 Uiso 1 1 calc R
H3B H 0.8287 0.5917 0.9062 0.067 Uiso 1 1 calc R
H3C H 0.9438 0.5171 0.9019 0.067 Uiso 1 1 calc R
C38 C 0.51486(18) 0.27829(17) 0.60145(17) 0.0307(4) Uani 1 1 d .
H38 H 0.5618 0.2152 0.5993 0.037 Uiso 1 1 calc R
C15 C 0.5953(2) -0.09498(19) 0.8082(2) 0.0403(5) Uani 1 1 d .
H15A H 0.6040 -0.1262 0.8789 0.060 Uiso 1 1 calc R
H15B H 0.5589 -0.1423 0.7939 0.060 Uiso 1 1 calc R
H15C H 0.5486 -0.0282 0.8040 0.060 Uiso 1 1 calc R
C4 C 0.9296(2) 0.5960(2) 0.7030(2) 0.0454(6) Uani 1 1 d .
H4A H 0.9292 0.5868 0.6379 0.068 Uiso 1 1 calc R
H4B H 1.0077 0.5904 0.7034 0.068 Uiso 1 1 calc R
H4C H 0.8926 0.6650 0.7070 0.068 Uiso 1 1 calc R
C19 C 0.8802(2) -0.16660(17) 0.85834(19) 0.0392(5) Uani 1 1 d .
H19A H 0.8321 -0.1492 0.9221 0.059 Uiso 1 1 calc R
H19B H 0.9556 -0.1939 0.8654 0.059 Uiso 1 1 calc R
H19C H 0.8473 -0.2196 0.8487 0.059 Uiso 1 1 calc R
C25 C 0.2274(2) 0.2147(3) 0.8349(2) 0.0559(8) Uani 1 1 d .
H25 H 0.2005 0.1694 0.8128 0.067 Uiso 1 1 calc R
C23 C 0.2011(2) 0.3685(2) 0.8826(2) 0.0462(6) Uani 1 1 d .
H23 H 0.1555 0.4295 0.8949 0.055 Uiso 1 1 calc R
C30 C 1.0589(2) 0.3489(2) 0.6043(2) 0.0440(6) Uani 1 1 d .
H30 H 1.0930 0.3986 0.6140 0.053 Uiso 1 1 calc R
C18 C 0.9635(2) -0.09241(18) 0.66134(19) 0.0382(5) Uani 1 1 d .
H18A H 0.9678 -0.0281 0.6017 0.057 Uiso 1 1 calc R
H18B H 0.9308 -0.1445 0.6501 0.057 Uiso 1 1 calc R
H18C H 1.0394 -0.1195 0.6670 0.057 Uiso 1 1 calc R
C32 C 1.0658(2) 0.1829(2) 0.5849(2) 0.0445(6) Uani 1 1 d .
H32 H 1.1054 0.1172 0.5812 0.053 Uiso 1 1 calc R
C31 C 1.1168(2) 0.2534(2) 0.6003(2) 0.0463(6) Uani 1 1 d .
H31 H 1.1903 0.2362 0.6080 0.056 Uiso 1 1 calc R
C16 C 0.7048(2) -0.02831(19) 0.61442(19) 0.0400(5) Uani 1 1 d .
H16A H 0.7812 -0.0183 0.5656 0.060 Uiso 1 1 calc R
H16B H 0.6596 0.0394 0.6075 0.060 Uiso 1 1 calc R
H16C H 0.6699 -0.0748 0.5976 0.060 Uiso 1 1 calc R
C26 C 0.3332(2) 0.1902(2) 0.8510(2) 0.0415(5) Uani 1 1 d .
H26 H 0.3769 0.1278 0.8408 0.050 Uiso 1 1 calc R
C24 C 0.1617(2) 0.3038(3) 0.8506(2) 0.0548(8) Uani 1 1 d .
H24 H 0.0897 0.3203 0.8394 0.066 Uiso 1 1 calc R
C6 C 0.6624(2) 0.66065(18) 0.6772(2) 0.0419(6) Uani 1 1 d .
H6A H 0.7367 0.6680 0.6239 0.063 Uiso 1 1 calc R
H6B H 0.6213 0.7298 0.6734 0.063 Uiso 1 1 calc R
H6C H 0.6198 0.6175 0.6639 0.063 Uiso 1 1 calc R
C991 C 0.6959(4) 0.2743(4) 0.2990(5) 0.1094(18) Uani 1 1 d .
H99C H 0.6360 0.3035 0.2642 0.131 Uiso 1 1 calc R
H99D H 0.6668 0.2856 0.3690 0.131 Uiso 1 1 calc R
C994 C 0.6388(3) -0.0126(3) 0.3551(3) 0.0715(9) Uani 1 1 d .
H99E H 0.6785 -0.0205 0.2851 0.107 Uiso 1 1 calc R
H99F H 0.5666 -0.0431 0.3834 0.107 Uiso 1 1 calc R
H99G H 0.6850 -0.0485 0.4024 0.107 Uiso 1 1 calc R
C993 C 0.6160(4) 0.1107(5) 0.3458(4) 0.121(2) Uani 1 1 d .
H99H H 0.5764 0.1486 0.2924 0.145 Uiso 1 1 calc R
H99I H 0.5675 0.1196 0.4144 0.145 Uiso 1 1 calc R
C990 C 0.7823(7) 0.3283(4) 0.2437(6) 0.220(5) Uani 1 1 d .
H99J H 0.8263 0.3255 0.2893 0.330 Uiso 1 1 calc R
H99K H 0.7559 0.4011 0.2127 0.330 Uiso 1 1 calc R
H99L H 0.8298 0.2991 0.1872 0.330 Uiso 1 1 calc R

loop_
_atom_site_aniso_label
_atom_site_aniso_U_11
_atom_site_aniso_U_22
_atom_site_aniso_U_33
_atom_site_aniso_U_23
_atom_site_aniso_U_13
_atom_site_aniso_U_12
Zr1 0.01994(9) 0.01604(9) 0.02428(10) -0.00657(7) -0.00942(7) -0.00060(6)
O1 0.0316(7) 0.0183(6) 0.0362(8) -0.0091(6) -0.0171(6) 0.0017(5)
O2 0.0299(7) 0.0193(6) 0.0319(7) -0.0093(6) -0.0154(6) -0.0004(5)
N3 0.0239(7) 0.0173(7) 0.0258(8) -0.0072(6) -0.0108(6) 0.0000(6)
N4 0.0292(8) 0.0169(7) 0.0284(8) -0.0093(6) -0.0102(7) -0.0008(6)
N2 0.0337(9) 0.0176(7) 0.0331(9) -0.0088(7) -0.0125(7) -0.0037(7)
N5 0.0220(7) 0.0242(8) 0.0244(8) -0.0044(6) -0.0084(6) -0.0021(6)
N1 0.0259(8) 0.0178(7) 0.0309(8) -0.0078(6) -0.0130(7) -0.0017(6)
C12 0.0258(9) 0.0213(9) 0.0295(10) -0.0105(8) -0.0131(8) 0.0023(7)
C1 0.0266(9) 0.0199(9) 0.0250(9) -0.0084(7) -0.0082(7) -0.0026(7)
C8 0.0288(10) 0.0221(9) 0.0337(10) -0.0096(8) -0.0163(8) -0.0021(7)
C20 0.0257(9) 0.0324(10) 0.0260(9) -0.0044(8) -0.0109(8) -0.0042(8)
C13 0.0241(9) 0.0173(8) 0.0207(8) -0.0046(7) -0.0050(7) -0.0039(7)
C37 0.0378(11) 0.0335(11) 0.0379(12) -0.0103(9) -0.0202(10) -0.0031(9)
C27 0.0279(10) 0.0279(10) 0.0270(10) -0.0048(8) -0.0095(8) -0.0030(8)
C21 0.0247(9) 0.0351(11) 0.0236(9) -0.0072(8) -0.0037(8) -0.0065(8)
C34 0.0272(9) 0.0269(10) 0.0279(10) -0.0081(8) -0.0103(8) 0.0013(8)
C22 0.0284(10) 0.0377(12) 0.0366(11) -0.0116(10) -0.0073(9) -0.0031(9)
C9 0.0249(9) 0.0225(9) 0.0283(9) -0.0093(8) -0.0131(8) 0.0013(7)
C28 0.0273(9) 0.0253(9) 0.0213(9) -0.0042(8) -0.0028(7) -0.0048(8)
C14 0.0390(11) 0.0212(9) 0.0332(11) -0.0120(8) -0.0138(9) -0.0023(8)
C11 0.0320(10) 0.0351(11) 0.0279(10) -0.0096(9) -0.0103(8) -0.0002(9)
C992 0.070(3) 0.181(6) 0.060(2) -0.028(3) -0.017(2) -0.010(3)
C2 0.0342(11) 0.0254(10) 0.0432(12) -0.0136(9) -0.0135(9) -0.0068(8)
C17 0.0306(10) 0.0221(9) 0.0343(11) -0.0121(8) -0.0115(8) 0.0030(8)
C5 0.0433(12) 0.0179(9) 0.0352(11) -0.0096(8) -0.0132(9) -0.0021(8)
C35 0.0293(10) 0.0309(11) 0.0356(11) -0.0074(9) -0.0133(9) 0.0046(8)
C33 0.0300(10) 0.0294(11) 0.0376(11) -0.0128(9) -0.0021(9) -0.0048(8)
C29 0.0325(11) 0.0315(11) 0.0366(11) -0.0124(9) -0.0026(9) -0.0074(9)
C10 0.0369(11) 0.0295(10) 0.0390(12) -0.0124(9) -0.0230(9) 0.0038(9)
C36 0.0275(10) 0.0382(12) 0.0358(11) -0.0058(9) -0.0175(9) -0.0014(9)
C7 0.0419(13) 0.0283(11) 0.0461(13) -0.0173(10) -0.0101(10) 0.0020(9)
C3 0.0567(15) 0.0384(13) 0.0539(15) -0.0198(12) -0.0286(13) -0.0073(11)
C38 0.0335(11) 0.0269(10) 0.0361(11) -0.0104(9) -0.0176(9) 0.0018(8)
C15 0.0416(13) 0.0344(12) 0.0488(14) -0.0123(11) -0.0112(11) -0.0167(10)
C4 0.0455(14) 0.0360(13) 0.0545(15) -0.0162(12) -0.0043(12) -0.0182(11)
C19 0.0534(14) 0.0256(11) 0.0417(13) -0.0100(10) -0.0250(11) 0.0081(10)
C25 0.0426(14) 0.091(2) 0.0467(15) -0.0288(15) -0.0068(12) -0.0318(15)
C23 0.0286(11) 0.0548(16) 0.0430(13) -0.0069(12) -0.0081(10) 0.0028(11)
C30 0.0326(12) 0.0591(16) 0.0445(13) -0.0223(12) -0.0024(10) -0.0178(11)
C18 0.0375(12) 0.0320(11) 0.0422(13) -0.0180(10) -0.0050(10) 0.0024(9)
C32 0.0310(11) 0.0395(13) 0.0496(14) -0.0115(11) -0.0029(10) 0.0052(10)
C31 0.0245(11) 0.0620(17) 0.0460(14) -0.0127(13) -0.0069(10) -0.0038(11)
C16 0.0566(15) 0.0361(12) 0.0379(12) -0.0178(10) -0.0230(11) 0.0005(11)
C26 0.0345(12) 0.0506(14) 0.0434(13) -0.0230(12) -0.0033(10) -0.0120(10)
C24 0.0260(11) 0.092(2) 0.0435(14) -0.0138(15) -0.0124(10) -0.0082(13)
C6 0.0584(15) 0.0228(10) 0.0418(13) -0.0038(9) -0.0203(12) -0.0001(10)
C991 0.094(3) 0.071(3) 0.151(5) -0.046(3) -0.003(3) -0.016(2)
C994 0.083(2) 0.061(2) 0.081(2) -0.0189(18) -0.044(2) -0.0011(18)
C993 0.062(3) 0.192(6) 0.090(3) -0.036(4) -0.030(2) 0.020(3)
C990 0.209(8) 0.068(3) 0.221(8) -0.024(4) 0.110(7) -0.017(4)

loop_
_atom_type_symbol
_atom_type_description
_atom_type_scat_dispersion_real
_atom_type_scat_dispersion_imag
_atom_type_scat_source
C C 0.0033 0.0016 'International Tables Vol C Tables 4.2.6.8 and 6.1.1.4'
H H 0.0000 0.0000 'International Tables Vol C Tables 4.2.6.8 and 6.1.1.4'
N N 0.0061 0.0033 'International Tables Vol C Tables 4.2.6.8 and 6.1.1.4'
O O 0.0106 0.0060 'International Tables Vol C Tables 4.2.6.8 and 6.1.1.4'
Zr Zr -2.9673 0.5597 'International Tables Vol C Tables 4.2.6.8 and 6.1.1.4'

loop_
_geom_angle_atom_site_label_1
_geom_angle_atom_site_label_2
_geom_angle_atom_site_label_3
_geom_angle
N1 Zr1 N3 77.55(6)
N1 Zr1 O2 137.13(5)
N3 Zr1 O2 59.59(5)
N1 Zr1 O1 59.50(5)
N3 Zr1 O1 137.04(5)
O2 Zr1 O1 163.37(5)
N1 Zr1 C20 101.27(7)
N3 Zr1 C20 99.11(7)
O2 Zr1 C20 87.39(7)
O1 Zr1 C20 89.15(7)
N1 Zr1 C27 98.05(7)
N3 Zr1 C27 97.93(7)
O2 Zr1 C27 87.44(6)
O1 Zr1 C27 89.30(7)
C20 Zr1 C27 156.54(7)
N1 Zr1 N5 141.23(6)
N3 Zr1 N5 141.00(6)
O2 Zr1 N5 81.48(5)
O1 Zr1 N5 81.90(5)
C20 Zr1 N5 80.02(6)
C27 Zr1 N5 76.59(6)
N1 Zr1 C1 30.25(6)
N3 Zr1 C1 107.63(6)
O2 Zr1 C1 166.61(6)
O1 Zr1 C1 29.62(5)
C20 Zr1 C1 99.33(7)
C27 Zr1 C1 90.71(7)
N5 Zr1 C1 110.99(6)
N1 Zr1 C13 107.59(6)
N3 Zr1 C13 30.26(6)
O2 Zr1 C13 29.59(5)
O1 Zr1 C13 166.82(6)
C20 Zr1 C13 96.53(7)
C27 Zr1 C13 90.13(6)
N5 Zr1 C13 110.75(6)
C1 Zr1 C13 137.24(6)
C1 O1 Zr1 92.94(11)
C13 O2 Zr1 93.88(11)
C13 N3 C12 129.07(16)
C13 N3 Zr1 93.63(11)
C12 N3 Zr1 137.27(12)
C13 N4 C17 123.27(16)
C13 N4 C14 119.52(16)
C17 N4 C14 117.19(15)
C1 N2 C2 122.52(17)
C1 N2 C5 120.02(17)
C2 N2 C5 117.30(16)
C34 N5 C38 117.37(17)
C34 N5 Zr1 121.54(13)
C38 N5 Zr1 120.87(13)
C1 N1 C8 129.18(17)
C1 N1 Zr1 93.98(12)
C8 N1 Zr1 136.74(12)
N3 C12 C9 112.14(15)
O1 C1 N1 112.23(17)
O1 C1 N2 118.94(17)
N1 C1 N2 128.82(18)
O1 C1 Zr1 57.44(9)
N1 C1 Zr1 55.77(10)
N2 C1 Zr1 169.00(14)
N1 C8 C9 112.31(15)
C21 C20 Zr1 126.74(14)
O2 C13 N3 111.96(16)
O2 C13 N4 117.99(17)
N3 C13 N4 130.04(18)
O2 C13 Zr1 56.53(9)
N3 C13 Zr1 56.11(9)
N4 C13 Zr1 169.72(14)
C38 C37 C36 118.8(2)
C28 C27 Zr1 108.24(13)
C26 C21 C22 116.8(2)
C26 C21 C20 122.5(2)
C22 C21 C20 120.6(2)
N5 C34 C35 122.4(2)
C23 C22 C21 121.7(2)
C11 C9 C10 108.81(17)
C11 C9 C12 111.52(17)
C10 C9 C12 107.71(16)
C11 C9 C8 111.78(16)
C10 C9 C8 106.48(16)
C12 C9 C8 110.33(16)
C29 C28 C33 116.5(2)
C29 C28 C27 121.35(19)
C33 C28 C27 121.98(19)
N4 C14 C15 111.80(17)
N4 C14 C16 113.38(18)
C15 C14 C16 112.9(2)
C993 C992 C991 111.0(5)
N2 C2 C3 111.96(19)
N2 C2 C4 111.99(19)
C3 C2 C4 110.80(19)
N4 C17 C19 111.59(18)
N4 C17 C18 111.22(18)
C19 C17 C18 111.39(18)
N2 C5 C7 111.69(17)
N2 C5 C6 113.68(18)
C7 C5 C6 111.9(2)
C36 C35 C34 119.5(2)
C32 C33 C28 121.2(2)
C30 C29 C28 122.1(2)
C35 C36 C37 118.6(2)
N5 C38 C37 123.3(2)
C24 C25 C26 120.6(3)
C24 C23 C22 120.6(3)
C31 C30 C29 120.3(2)
C31 C32 C33 121.1(2)
C30 C31 C32 118.7(2)
C25 C26 C21 121.0(3)
C23 C24 C25 119.3(2)
C990 C991 C992 118.0(5)
C992 C993 C994 109.7(4)

loop_
_geom_bond_atom_site_label_1
_geom_bond_atom_site_label_2
_geom_bond_distance
Zr1 N1 2.1766(16)
Zr1 N3 2.1860(15)
Zr1 O2 2.1971(13)
Zr1 O1 2.2163(13)
Zr1 C20 2.365(2)
Zr1 C27 2.373(2)
Zr1 N5 2.3971(16)
Zr1 C1 2.6262(19)
Zr1 C13 2.6279(18)
O1 C1 1.300(2)
O2 C13 1.301(2)
N3 C13 1.327(2)
N3 C12 1.454(2)
N4 C13 1.354(2)
N4 C17 1.472(3)
N4 C14 1.483(3)
N2 C1 1.360(2)
N2 C2 1.476(3)
N2 C5 1.479(3)
N5 C34 1.342(3)
N5 C38 1.343(3)
N1 C1 1.326(2)
N1 C8 1.448(2)
C12 C9 1.537(3)
C8 C9 1.537(3)
C20 C21 1.459(3)
C37 C38 1.378(3)
C37 C36 1.378(3)
C27 C28 1.471(3)
C21 C26 1.396(3)
C21 C22 1.399(3)
C34 C35 1.385(3)
C22 C23 1.383(3)
C9 C11 1.526(3)
C9 C10 1.533(3)
C28 C29 1.396(3)
C28 C33 1.398(3)
C14 C15 1.518(3)
C14 C16 1.524(3)
C992 C993 1.341(7)
C992 C991 1.608(7)
C2 C3 1.526(3)
C2 C4 1.529(3)
C17 C19 1.520(3)
C17 C18 1.532(3)
C5 C7 1.514(3)
C5 C6 1.527(3)
C35 C36 1.374(3)
C33 C32 1.384(3)
C29 C30 1.383(3)
C25 C24 1.376(5)
C25 C26 1.394(4)
C23 C24 1.369(4)
C30 C31 1.377(4)
C32 C31 1.381(4)
C991 C990 1.302(7)
C994 C993 1.625(7)
